data_4110397
loop_
_publ_author_name
'Shijun Zheng'
'Stephen Barlow'
'Chad Risko'
'Tiffany L. Kinnibrugh'
'Viktor N. Khrustalev'
'Simon C. Jones'
'Mikhail Yu. Antipin'
'Neil M. Tucker'
'Tatiana V. Timofeeva'
'Veaceslav Coropceanu'
'Jean-Luc Br\'edas'
'Seth R. Marder'

_publ_contact_author
;
Stephen Barlow
;
_publ_contact_author_email
;
stephen.barlow@chemistry.gatech.edu
;
_publ_section_title
;
 Isolation and Crystal Structures of Two Singlet Bis(Triarylamine)
 Dications with Nonquinoidal Geometries
;
_journal_name_full 'Journal of the American Chemical Society'
_journal_page_first 1812
_journal_page_last 1817
_journal_paper_doi 10.1021/ja0541534
_journal_volume 128
_journal_year 2006
_chemical_absolute_configuration ad
_chemical_formula_moiety 'C56 H58 N2 O6 S 2+, 2(F6 Sb 1-)'
_chemical_formula_sum 'C56 H58 F12 N2 O6 S Sb2'
_chemical_formula_weight 1358.60
_chemical_name_systematic
; 
 E,E-2,5-Bis(4-[bis(4-methoxyphenyl)amino]styryl)
-3,4-di(n-butoxy)thiophene bis(hexafluoroantimonate)
;
_space_group_IT_number 19
_symmetry_cell_setting orthorhombic
_symmetry_space_group_name_Hall 'P 2ac 2ab'
_symmetry_space_group_name_H-M 'P 21 21 21'
_atom_sites_solution_hydrogens geom
_atom_sites_solution_primary direct
_atom_sites_solution_secondary difmap
_audit_creation_method SHELXL-97
_cell_angle_alpha 90.00
_cell_angle_beta 90.00
_cell_angle_gamma 90.00
_cell_formula_units_Z 4
_cell_length_a 13.0866(17)
_cell_length_b 14.3660(19)
_cell_length_c 30.542(4)
_cell_measurement_reflns_used 5373
_cell_measurement_temperature 120(2)
_cell_measurement_theta_max 23.3
_cell_measurement_theta_min 2.5
_cell_volume 5742.0(13)
_computing_cell_refinement 'SAINTPlus (Bruker, 1998a)'
_computing_data_collection 'SMART (Bruker, 1998b)'
_computing_data_reduction 'SAINTPlus (Bruker, 1998a)'
_computing_molecular_graphics 'SHELXTL, v. 5.10 (Sheldrick, 1998b)'
_computing_publication_material 'SHELXTL, v. 5.10 (Sheldrick, 1998b)'
_computing_structure_refinement 'SHELXTL, v. 5.10 (Sheldrick, 1998b)'
_computing_structure_solution 'SHELXTL, v. 5.10 (Sheldrick, 1998b)'
_diffrn_ambient_temperature 120(2)
_diffrn_measured_fraction_theta_full 0.990
_diffrn_measured_fraction_theta_max 0.990
_diffrn_measurement_device_type 'Bruker SMART 1000 CCD area detector'
_diffrn_measurement_method 'phi and omega scans'
_diffrn_radiation_monochromator graphite
_diffrn_radiation_source 'normal-focus sealed tube'
_diffrn_radiation_type MoK\a
_diffrn_radiation_wavelength 0.71073
_diffrn_reflns_av_R_equivalents 0.0848
_diffrn_reflns_av_sigmaI/netI 0.1124
_diffrn_reflns_limit_h_max 15
_diffrn_reflns_limit_h_min -15
_diffrn_reflns_limit_k_max 17
_diffrn_reflns_limit_k_min -17
_diffrn_reflns_limit_l_max 36
_diffrn_reflns_limit_l_min -29
_diffrn_reflns_number 36672
_diffrn_reflns_theta_full 25.06
_diffrn_reflns_theta_max 25.06
_diffrn_reflns_theta_min 1.69
_exptl_absorpt_coefficient_mu 1.066
_exptl_absorpt_correction_T_max 0.901
_exptl_absorpt_correction_T_min 0.675
_exptl_absorpt_correction_type multi-scan
_exptl_absorpt_process_details 'SADABS (Sheldrick, 1998a)'
_exptl_crystal_colour 'dark brown'
_exptl_crystal_density_diffrn 1.572
_exptl_crystal_description prism
_exptl_crystal_F_000 2728
_exptl_crystal_size_max 0.40
_exptl_crystal_size_mid 0.20
_exptl_crystal_size_min 0.10
_refine_diff_density_max 1.697
_refine_diff_density_min -0.527
_refine_diff_density_rms 0.133
_refine_ls_abs_structure_details 'Flack H D (1983), Acta Cryst. A39, 876-881'
_refine_ls_abs_structure_Flack 0.00(3)
_refine_ls_extinction_method none
_refine_ls_goodness_of_fit_ref 1.035
_refine_ls_hydrogen_treatment constr
_refine_ls_matrix_type full
_refine_ls_number_parameters 726
_refine_ls_number_reflns 10068
_refine_ls_number_restraints 18
_refine_ls_restrained_S_all 1.036
_refine_ls_R_factor_all 0.1002
_refine_ls_R_factor_gt 0.0575
_refine_ls_shift/su_max 0.001
_refine_ls_shift/su_mean 0.000
_refine_ls_structure_factor_coef Fsqd
_refine_ls_weighting_details 'calc w=1/[\s^2^(Fo^2^)+(0.0440P)^2^] where P=(Fo^2^+2Fc^2^)/3'
_refine_ls_weighting_scheme calc
_refine_ls_wR_factor_gt 0.1102
_refine_ls_wR_factor_ref 0.1187
_reflns_number_gt 6003
_reflns_number_total 10068
_reflns_threshold_expression I>2\s(I)
_cod_data_source_file ja0541534si20051017_112017_3.cif
_cod_data_source_block COMPOUND_2_2SBF6
_cod_original_cell_volume 5741.9(13)
_cod_database_code 4110397

loop_
_symmetry_equiv_pos_as_xyz
'x, y, z'
'-x+1/2, -y, z+1/2'
'-x, y+1/2, -z+1/2'
'x+1/2, -y+1/2, -z'

loop_
_atom_site_label
_atom_site_type_symbol
_atom_site_fract_x
_atom_site_fract_y
_atom_site_fract_z
_atom_site_U_iso_or_equiv
_atom_site_adp_type
_atom_site_occupancy
_atom_site_symmetry_multiplicity
_atom_site_calc_flag
_atom_site_refinement_flags
_atom_site_disorder_assembly
_atom_site_disorder_group
Sb1 Sb 0.72801(5) 0.54137(5) 0.46521(2) 0.0525(2) Uani 1 1 d . . .
Sb2 Sb 0.74174(5) 0.01613(3) 0.297383(17) 0.03618(17) Uani 1 1 d . . .
S1 S 0.75301(15) 0.01178(13) 0.14891(6) 0.0370(5) Uani 1 1 d . C .
F1 F 0.6393(5) 0.5955(5) 0.5049(2) 0.097(2) Uani 1 1 d . . .
F2 F 0.8171(4) 0.4851(4) 0.42575(17) 0.0776(18) Uani 1 1 d . . .
F3 F 0.8109(4) 0.5040(4) 0.51158(16) 0.0749(18) Uani 1 1 d . . .
F4 F 0.6438(4) 0.5774(4) 0.41881(16) 0.0617(16) Uani 1 1 d . . .
F5 F 0.8021(4) 0.6543(4) 0.46050(18) 0.0702(17) Uani 1 1 d . . .
F6 F 0.6514(4) 0.4321(4) 0.46919(19) 0.0771(18) Uani 1 1 d . . .
F7 F 0.7280(4) 0.1461(3) 0.30170(15) 0.0496(13) Uani 1 1 d . . .
F8 F 0.7548(4) -0.1125(2) 0.29195(14) 0.0478(13) Uani 1 1 d . . .
F9 F 0.6340(3) 0.0006(4) 0.33777(15) 0.0500(15) Uani 1 1 d . . .
F10 F 0.8493(3) 0.0311(4) 0.25697(15) 0.0473(14) Uani 1 1 d . . .
F11 F 0.8346(3) 0.0146(4) 0.34348(14) 0.0451(13) Uani 1 1 d . . .
F12 F 0.6466(3) 0.0158(4) 0.25137(15) 0.0483(15) Uani 1 1 d . . .
O1 O 1.4140(5) 0.2229(5) 0.4057(2) 0.062(2) Uani 1 1 d D . .
O2 O 1.6592(5) 0.3309(5) 0.1143(2) 0.060(2) Uani 1 1 d D . .
O3 O 0.0576(5) -0.2045(4) 0.3840(2) 0.049(2) Uani 1 1 d D . .
O4 O -0.1448(5) -0.3028(7) 0.0835(3) 0.090(3) Uani 1 1 d D . .
O5 O 0.8664(4) 0.0523(4) 0.03127(19) 0.0456(15) Uani 1 1 d D C .
O6 O 0.6469(4) -0.0186(5) 0.0316(2) 0.067(2) Uani 1 1 d D . .
N1 N 1.3540(5) 0.2013(4) 0.2255(2) 0.0323(17) Uani 1 1 d . . .
N2 N 0.1389(5) -0.1796(4) 0.2055(2) 0.0305(17) Uani 1 1 d . C .
C1 C 1.2609(6) 0.1690(5) 0.2102(3) 0.032(2) Uani 1 1 d . . .
C2 C 1.1926(7) 0.1228(5) 0.2387(3) 0.037(2) Uani 1 1 d . . .
H2A H 1.2088 0.1142 0.2687 0.044 Uiso 1 1 calc R . .
C3 C 1.1019(6) 0.0904(5) 0.2217(3) 0.037(2) Uani 1 1 d . . .
H3A H 1.0565 0.0579 0.2405 0.044 Uiso 1 1 calc R . .
C4 C 1.0738(6) 0.1027(5) 0.1788(3) 0.029(2) Uani 1 1 d . . .
C5 C 1.1431(6) 0.1460(6) 0.1510(3) 0.036(2) Uani 1 1 d . . .
H5A H 1.1266 0.1519 0.1209 0.044 Uiso 1 1 calc R . .
C6 C 1.2358(7) 0.1808(5) 0.1659(3) 0.039(2) Uani 1 1 d . . .
H6A H 1.2812 0.2118 0.1465 0.046 Uiso 1 1 calc R . .
C7 C 0.9781(6) 0.0717(6) 0.1641(3) 0.034(2) Uani 1 1 d . . .
H7A H 0.9321 0.0513 0.1862 0.041 Uiso 1 1 calc R . .
C8 C 0.9422(6) 0.0669(6) 0.1215(3) 0.034(2) Uani 1 1 d . . .
H8A H 0.9882 0.0831 0.0986 0.041 Uiso 1 1 calc R . .
C9 C 0.8452(6) 0.0407(6) 0.1098(3) 0.036(2) Uani 1 1 d . C .
C10 C 0.8057(6) 0.0336(6) 0.0670(3) 0.038(2) Uani 1 1 d . . .
C11 C 0.7059(6) 0.0023(6) 0.0657(3) 0.040(2) Uani 1 1 d . C .
C12 C 0.6636(6) -0.0127(6) 0.1072(3) 0.034(2) Uani 1 1 d . . .
C13 C 0.5657(6) -0.0431(5) 0.1160(3) 0.034(2) Uani 1 1 d . C .
H13A H 0.5240 -0.0615 0.0921 0.040 Uiso 1 1 calc R . .
C14 C 0.5245(6) -0.0483(5) 0.1578(3) 0.033(2) Uani 1 1 d . . .
H14A H 0.5665 -0.0278 0.1813 0.040 Uiso 1 1 calc R C .
C15 C 0.4265(6) -0.0809(6) 0.1687(3) 0.035(2) Uani 1 1 d . C .
C16 C 0.3904(6) -0.0667(5) 0.2112(3) 0.033(2) Uani 1 1 d . . .
H16A H 0.4319 -0.0350 0.2320 0.040 Uiso 1 1 calc R C .
C17 C 0.2948(6) -0.0983(5) 0.2234(3) 0.034(2) Uani 1 1 d . C .
H17A H 0.2705 -0.0882 0.2523 0.041 Uiso 1 1 calc R . .
C18 C 0.2332(7) -0.1461(5) 0.1925(3) 0.034(2) Uani 1 1 d . . .
C19 C 0.2681(6) -0.1599(5) 0.1500(3) 0.034(2) Uani 1 1 d . C .
H19A H 0.2262 -0.1912 0.1292 0.041 Uiso 1 1 calc R . .
C20 C 0.3627(6) -0.1285(6) 0.1382(3) 0.036(2) Uani 1 1 d . . .
H20A H 0.3863 -0.1385 0.1091 0.043 Uiso 1 1 calc R C .
C21 C 1.3714(6) 0.2090(5) 0.2712(3) 0.031(2) Uani 1 1 d . . .
C22 C 1.3054(6) 0.2599(5) 0.2990(3) 0.033(2) Uani 1 1 d . . .
H22A H 1.2491 0.2927 0.2869 0.040 Uiso 1 1 calc R . .
C23 C 1.3214(6) 0.2626(6) 0.3425(3) 0.033(2) Uani 1 1 d . . .
H23A H 1.2762 0.2971 0.3606 0.040 Uiso 1 1 calc R . .
C24 C 1.4036(8) 0.2154(7) 0.3614(3) 0.041(3) Uani 1 1 d . . .
C25 C 1.4707(7) 0.1673(7) 0.3352(4) 0.046(3) Uani 1 1 d . . .
H25A H 1.5274 0.1357 0.3477 0.055 Uiso 1 1 calc R . .
C26 C 1.4552(6) 0.1653(6) 0.2905(3) 0.039(2) Uani 1 1 d . . .
H26A H 1.5028 0.1333 0.2724 0.047 Uiso 1 1 calc R . .
C27 C 1.4842(8) 0.1650(7) 0.4287(3) 0.084(4) Uani 1 1 d D . .
H27A H 1.4817 0.1797 0.4600 0.126 Uiso 1 1 calc R . .
H27B H 1.5534 0.1759 0.4176 0.126 Uiso 1 1 calc R . .
H27C H 1.4657 0.0996 0.4242 0.126 Uiso 1 1 calc R . .
C28 C 1.4330(6) 0.2321(5) 0.1960(3) 0.030(2) Uani 1 1 d . . .
C29 C 1.4790(6) 0.3188(6) 0.2046(3) 0.041(2) Uani 1 1 d . A .
H29A H 1.4591 0.3544 0.2294 0.049 Uiso 1 1 calc R . .
C30 C 1.5544(7) 0.3513(7) 0.1762(3) 0.043(3) Uani 1 1 d . . .
H30A H 1.5837 0.4112 0.1803 0.052 Uiso 1 1 calc R A .
C31 C 1.5858(6) 0.2956(7) 0.1423(4) 0.037(3) Uani 1 1 d . A .
C32 C 1.5425(7) 0.2122(6) 0.1350(3) 0.039(2) Uani 1 1 d . . .
H32A H 1.5644 0.1754 0.1109 0.046 Uiso 1 1 calc R A .
C33 C 1.4671(6) 0.1804(6) 0.1621(3) 0.040(3) Uani 1 1 d . A .
H33A H 1.4381 0.1207 0.1570 0.048 Uiso 1 1 calc R . .
C34 C 1.6947(14) 0.2854(11) 0.0764(4) 0.072(6) Uani 0.55 1 d PD A 1
H34A H 1.6613 0.2246 0.0738 0.108 Uiso 0.55 1 calc PR A 1
H34B H 1.7689 0.2767 0.0785 0.108 Uiso 0.55 1 calc PR A 1
H34C H 1.6788 0.3232 0.0506 0.108 Uiso 0.55 1 calc PR A 1
C34' C 1.7093(12) 0.4179(8) 0.1172(7) 0.074(9) Uani 0.45 1 d PD A 2
H34D H 1.6857 0.4509 0.1434 0.111 Uiso 0.45 1 calc PR A 2
H34E H 1.6936 0.4551 0.0912 0.111 Uiso 0.45 1 calc PR A 2
H34F H 1.7833 0.4081 0.1191 0.111 Uiso 0.45 1 calc PR A 2
C35 C 0.1138(7) -0.1878(5) 0.2504(3) 0.037(2) Uani 1 1 d . . .
C36 C 0.0259(6) -0.1488(5) 0.2680(3) 0.032(2) Uani 1 1 d . C .
H36A H -0.0212 -0.1191 0.2489 0.038 Uiso 1 1 calc R . .
C37 C 0.0048(7) -0.1514(6) 0.3109(3) 0.038(3) Uani 1 1 d . . .
H37A H -0.0559 -0.1230 0.3214 0.045 Uiso 1 1 calc R C .
C38 C 0.0711(7) -0.1955(7) 0.3403(4) 0.039(3) Uani 1 1 d . C .
C39 C 0.1586(7) -0.2401(6) 0.3225(3) 0.035(2) Uani 1 1 d . . .
H39A H 0.2033 -0.2736 0.3413 0.042 Uiso 1 1 calc R C .
C40 C 0.1790(6) -0.2354(5) 0.2793(3) 0.032(2) Uani 1 1 d . C .
H40A H 0.2385 -0.2649 0.2681 0.039 Uiso 1 1 calc R . .
C41 C -0.0176(6) -0.1459(6) 0.4037(3) 0.051(3) Uani 1 1 d D . .
H41A H -0.0208 -0.1584 0.4352 0.076 Uiso 1 1 calc R . .
H41B H -0.0845 -0.1585 0.3904 0.076 Uiso 1 1 calc R . .
H41C H 0.0007 -0.0805 0.3989 0.076 Uiso 1 1 calc R . .
C42 C 0.0653(6) -0.2112(6) 0.1737(3) 0.036(2) Uani 1 1 d . . .
C43 C 0.0380(7) -0.1568(7) 0.1392(3) 0.043(3) Uani 1 1 d . B .
H43A H 0.0673 -0.0967 0.1357 0.052 Uiso 1 1 calc R . .
C44 C -0.0322(7) -0.1892(8) 0.1094(3) 0.050(3) Uani 1 1 d . . .
H44A H -0.0505 -0.1519 0.0850 0.060 Uiso 1 1 calc R B .
C45 C -0.0761(8) -0.2757(8) 0.1148(4) 0.052(3) Uani 1 1 d . B .
C46 C -0.0480(7) -0.3319(8) 0.1503(4) 0.052(3) Uani 1 1 d . . .
H46A H -0.0765 -0.3923 0.1534 0.063 Uiso 1 1 calc R B .
C47 C 0.0211(6) -0.2993(6) 0.1806(4) 0.046(3) Uani 1 1 d . B .
H47A H 0.0385 -0.3353 0.2056 0.055 Uiso 1 1 calc R . .
C48 C -0.1904(12) -0.3912(8) 0.0823(6) 0.097(7) Uani 0.65 1 d PD B 1
H48A H -0.1718 -0.4260 0.1087 0.146 Uiso 0.65 1 calc PR B 1
H48B H -0.1665 -0.4250 0.0563 0.146 Uiso 0.65 1 calc PR B 1
H48C H -0.2649 -0.3844 0.0809 0.146 Uiso 0.65 1 calc PR B 1
C48' C -0.184(2) -0.270(2) 0.0432(6) 0.14(2) Uani 0.35 1 d PD B 2
H48D H -0.1594 -0.2068 0.0379 0.209 Uiso 0.35 1 calc PR B 2
H48E H -0.2589 -0.2701 0.0443 0.209 Uiso 0.35 1 calc PR B 2
H48F H -0.1611 -0.3111 0.0195 0.209 Uiso 0.35 1 calc PR B 2
C49 C 0.8770(7) 0.1487(5) 0.0209(3) 0.058(3) Uani 1 1 d D . .
H49A H 0.8998 0.1837 0.0471 0.069 Uiso 1 1 calc R C .
H49B H 0.8106 0.1745 0.0112 0.069 Uiso 1 1 calc R . .
C50 C 0.9543(7) 0.1574(8) -0.0149(3) 0.067(3) Uani 1 1 d D C .
H50A H 1.0199 0.1309 -0.0046 0.080 Uiso 1 1 calc R . .
H50B H 0.9656 0.2242 -0.0211 0.080 Uiso 1 1 calc R . .
C51 C 0.9232(7) 0.1086(7) -0.0570(3) 0.076(4) Uani 1 1 d D . .
H51A H 0.9827 0.1068 -0.0770 0.091 Uiso 1 1 calc R C .
H51B H 0.9040 0.0435 -0.0501 0.091 Uiso 1 1 calc R . .
C52 C 0.8350(8) 0.1553(7) -0.0800(3) 0.074(4) Uani 1 1 d D C .
H52A H 0.8185 0.1208 -0.1068 0.111 Uiso 1 1 calc R . .
H52B H 0.8540 0.2193 -0.0876 0.111 Uiso 1 1 calc R . .
H52C H 0.7753 0.1561 -0.0606 0.111 Uiso 1 1 calc R . .
C53 C 0.6877(16) -0.032(2) -0.0121(4) 0.101(12) Uiso 0.50 1 d PD C 1
H53A H 0.7430 -0.0795 -0.0111 0.121 Uiso 0.50 1 calc PR C 1
H53B H 0.7170 0.0266 -0.0231 0.121 Uiso 0.50 1 calc PR C 1
C54 C 0.6048(19) -0.0647(13) -0.0425(10) 0.059(10) Uiso 0.50 1 d PD C 1
H54A H 0.6105 -0.0381 -0.0723 0.071 Uiso 0.50 1 calc PR C 1
H54B H 0.5352 -0.0550 -0.0306 0.071 Uiso 0.50 1 calc PR C 1
C55 C 0.6401(16) -0.1653(14) -0.0398(9) 0.088(8) Uiso 0.50 1 d PD C 1
H55A H 0.6275 -0.1886 -0.0098 0.105 Uiso 0.50 1 calc PR C 1
H55B H 0.5985 -0.2032 -0.0602 0.105 Uiso 0.50 1 calc PR C 1
C56 C 0.7522(15) -0.1789(15) -0.0508(7) 0.096(7) Uiso 0.50 1 d PD C 1
H56A H 0.7696 -0.2451 -0.0483 0.144 Uiso 0.50 1 calc PR C 1
H56B H 0.7942 -0.1429 -0.0303 0.144 Uiso 0.50 1 calc PR C 1
H56C H 0.7652 -0.1577 -0.0808 0.144 Uiso 0.50 1 calc PR C 1
C53' C 0.6677(13) -0.0007(11) -0.0140(3) 0.062(8) Uiso 0.50 1 d PD C 2
H53C H 0.7416 -0.0042 -0.0207 0.027 Uiso 0.50 1 calc PR C 2
H53D H 0.6404 0.0603 -0.0236 0.027 Uiso 0.50 1 calc PR C 2
C54' C 0.609(2) -0.0807(13) -0.0336(10) 0.076(13) Uiso 0.50 1 d PD C 2
H54C H 0.6361 -0.0870 -0.0638 0.091 Uiso 0.50 1 calc PR C 2
H54D H 0.5384 -0.0576 -0.0367 0.091 Uiso 0.50 1 calc PR C 2
C55' C 0.5986(17) -0.1798(15) -0.0169(9) 0.108(10) Uiso 0.50 1 d PD C 2
H55C H 0.5406 -0.2104 -0.0319 0.129 Uiso 0.50 1 calc PR C 2
H55D H 0.5837 -0.1788 0.0148 0.129 Uiso 0.50 1 calc PR C 2
C56' C 0.6956(16) -0.2353(16) -0.0250(8) 0.100(9) Uiso 0.50 1 d PD C 2
H56D H 0.6867 -0.2988 -0.0139 0.150 Uiso 0.50 1 calc PR C 2
H56E H 0.7529 -0.2056 -0.0099 0.150 Uiso 0.50 1 calc PR C 2
H56F H 0.7097 -0.2374 -0.0565 0.150 Uiso 0.50 1 calc PR C 2

loop_
_atom_site_aniso_label
_atom_site_aniso_U_11
_atom_site_aniso_U_22
_atom_site_aniso_U_33
_atom_site_aniso_U_23
_atom_site_aniso_U_13
_atom_site_aniso_U_12
Sb1 0.0446(4) 0.0709(5) 0.0419(4) 0.0010(3) -0.0032(4) -0.0012(4)
Sb2 0.0287(3) 0.0365(3) 0.0433(3) 0.0014(3) 0.0009(3) -0.0008(3)
S1 0.0190(11) 0.0456(11) 0.0465(12) 0.0079(10) -0.0092(11) -0.0082(12)
F1 0.062(4) 0.151(7) 0.079(5) -0.033(4) 0.005(4) 0.006(4)
F2 0.067(4) 0.089(4) 0.077(4) -0.020(4) -0.020(3) 0.020(4)
F3 0.067(4) 0.103(5) 0.055(3) 0.016(4) -0.026(3) 0.005(3)
F4 0.048(4) 0.085(4) 0.052(4) 0.008(3) -0.009(3) -0.008(3)
F5 0.080(4) 0.068(4) 0.063(4) 0.005(3) -0.011(3) -0.024(3)
F6 0.089(4) 0.073(4) 0.069(4) 0.018(4) -0.012(4) -0.019(3)
F7 0.045(3) 0.037(2) 0.067(3) 0.006(2) 0.003(3) 0.002(3)
F8 0.053(3) 0.033(2) 0.057(3) -0.005(2) -0.010(3) -0.009(3)
F9 0.033(3) 0.067(4) 0.050(3) 0.008(3) 0.017(2) 0.007(3)
F10 0.031(3) 0.061(4) 0.050(3) -0.005(3) 0.012(2) 0.005(3)
F11 0.038(3) 0.054(3) 0.043(3) -0.003(3) -0.008(2) -0.003(3)
F12 0.030(3) 0.071(4) 0.045(3) -0.003(3) -0.004(2) -0.003(3)
O1 0.062(5) 0.065(5) 0.058(6) -0.001(4) -0.019(4) 0.008(4)
O2 0.029(4) 0.081(5) 0.070(5) 0.026(4) 0.009(4) 0.007(4)
O3 0.036(4) 0.063(5) 0.047(5) -0.005(4) 0.015(4) 0.008(4)
O4 0.021(4) 0.146(9) 0.104(8) -0.074(7) 0.002(5) -0.002(5)
O5 0.032(3) 0.065(4) 0.039(4) 0.006(4) 0.005(3) -0.009(3)
O6 0.040(3) 0.110(6) 0.051(4) -0.011(5) -0.010(3) 0.000(4)
N1 0.017(4) 0.041(4) 0.039(5) 0.005(4) 0.000(4) 0.006(3)
N2 0.013(4) 0.041(4) 0.037(5) 0.007(4) -0.002(4) -0.002(3)
C1 0.015(5) 0.033(4) 0.048(6) -0.011(4) 0.008(5) -0.003(4)
C2 0.039(6) 0.031(5) 0.040(6) 0.012(4) 0.004(5) 0.015(4)
C3 0.020(5) 0.030(5) 0.061(7) 0.000(5) 0.003(5) -0.006(4)
C4 0.019(5) 0.037(5) 0.031(6) -0.007(4) 0.004(5) 0.002(4)
C5 0.018(5) 0.049(6) 0.043(6) 0.007(5) -0.012(5) 0.002(4)
C6 0.029(5) 0.040(5) 0.047(6) 0.008(4) 0.003(5) 0.001(5)
C7 0.020(5) 0.037(5) 0.046(6) 0.010(4) 0.010(5) -0.001(4)
C8 0.020(5) 0.049(6) 0.032(6) -0.011(4) 0.006(4) -0.005(4)
C9 0.028(5) 0.038(5) 0.044(6) 0.000(5) 0.001(4) 0.009(5)
C10 0.032(5) 0.047(6) 0.035(6) 0.003(5) 0.000(4) -0.016(5)
C11 0.036(5) 0.048(6) 0.034(6) -0.008(5) -0.008(4) -0.009(4)
C12 0.024(5) 0.037(5) 0.043(6) -0.005(5) -0.010(4) 0.002(4)
C13 0.032(5) 0.025(5) 0.044(6) -0.005(4) -0.008(4) 0.000(4)
C14 0.026(5) 0.032(5) 0.040(6) -0.004(4) -0.006(4) 0.009(4)
C15 0.021(5) 0.034(5) 0.049(7) 0.004(5) -0.015(5) 0.001(4)
C16 0.018(5) 0.032(5) 0.050(7) -0.008(4) -0.002(4) -0.002(4)
C17 0.028(5) 0.038(5) 0.036(5) 0.007(4) 0.002(4) 0.013(4)
C18 0.021(5) 0.027(4) 0.055(6) -0.008(4) -0.002(5) 0.006(4)
C19 0.023(5) 0.040(5) 0.040(6) -0.005(4) -0.010(5) -0.006(5)
C20 0.029(6) 0.060(6) 0.020(5) -0.001(5) -0.001(4) 0.003(5)
C21 0.024(5) 0.028(5) 0.041(6) -0.001(4) 0.000(5) 0.000(4)
C22 0.022(5) 0.028(4) 0.049(6) 0.011(5) -0.002(5) 0.003(4)
C23 0.024(5) 0.041(5) 0.035(6) -0.003(4) 0.003(5) 0.001(4)
C24 0.042(7) 0.044(6) 0.038(7) 0.002(5) -0.003(6) -0.011(5)
C25 0.028(6) 0.048(7) 0.061(9) -0.010(6) -0.013(6) 0.009(5)
C26 0.024(5) 0.041(5) 0.054(8) -0.012(5) 0.004(5) 0.009(4)
C27 0.087(10) 0.091(9) 0.074(9) 0.025(7) -0.021(8) 0.029(8)
C28 0.023(5) 0.026(5) 0.042(6) -0.004(5) -0.006(5) -0.001(4)
C29 0.031(5) 0.044(6) 0.048(7) -0.007(5) 0.005(5) 0.000(4)
C30 0.020(5) 0.048(6) 0.062(8) 0.013(6) 0.005(5) -0.003(5)
C31 0.010(5) 0.052(7) 0.050(7) -0.001(6) 0.006(5) 0.011(5)
C32 0.024(6) 0.044(6) 0.047(7) 0.003(5) -0.001(5) 0.002(5)
C33 0.019(5) 0.035(5) 0.066(8) 0.000(5) -0.011(5) 0.006(4)
C34 0.046(13) 0.075(14) 0.095(17) 0.022(13) 0.015(12) 0.015(11)
C34' 0.035(14) 0.060(14) 0.13(2) 0.070(14) 0.060(14) 0.041(12)
C35 0.034(6) 0.026(5) 0.050(7) 0.008(5) -0.003(5) -0.005(4)
C36 0.022(5) 0.026(5) 0.048(7) 0.003(4) 0.001(5) 0.005(4)
C37 0.027(5) 0.036(6) 0.050(7) 0.020(5) -0.001(5) 0.004(4)
C38 0.028(6) 0.036(6) 0.051(8) -0.006(5) -0.001(5) -0.002(5)
C39 0.028(5) 0.035(5) 0.042(6) 0.002(5) -0.002(5) -0.004(4)
C40 0.025(5) 0.024(4) 0.047(6) 0.008(4) 0.000(5) -0.006(4)
C41 0.051(7) 0.071(7) 0.031(6) -0.010(5) 0.009(5) 0.017(6)
C42 0.012(5) 0.032(5) 0.063(7) 0.002(5) -0.005(5) -0.002(4)
C43 0.025(6) 0.051(6) 0.053(7) -0.003(6) 0.001(5) 0.012(5)
C44 0.022(6) 0.078(8) 0.049(7) -0.005(6) -0.008(5) 0.015(6)
C45 0.024(6) 0.057(8) 0.076(10) -0.022(7) 0.002(6) 0.015(6)
C46 0.015(5) 0.060(8) 0.081(9) -0.015(7) 0.022(6) -0.002(5)
C47 0.015(5) 0.043(6) 0.079(8) -0.015(5) 0.001(5) -0.001(5)
C48 0.032(11) 0.18(2) 0.081(15) -0.032(15) 0.027(10) -0.006(13)
C48' 0.07(3) 0.24(5) 0.12(3) -0.13(4) 0.05(3) -0.08(3)
C49 0.060(7) 0.070(7) 0.043(7) 0.020(6) -0.009(6) -0.026(6)
C50 0.040(7) 0.091(9) 0.070(8) 0.028(7) 0.001(6) -0.005(6)
C51 0.068(9) 0.067(8) 0.092(10) 0.029(7) 0.041(8) 0.013(7)
C52 0.084(9) 0.099(9) 0.039(7) -0.018(6) 0.003(7) 0.022(8)

loop_
_atom_type_symbol
_atom_type_description
_atom_type_scat_dispersion_real
_atom_type_scat_dispersion_imag
_atom_type_scat_source
C C 0.0033 0.0016 'International Tables Vol C Tables 4.2.6.8 and 6.1.1.4'
H H 0.0000 0.0000 'International Tables Vol C Tables 4.2.6.8 and 6.1.1.4'
N N 0.0061 0.0033 'International Tables Vol C Tables 4.2.6.8 and 6.1.1.4'
O O 0.0106 0.0060 'International Tables Vol C Tables 4.2.6.8 and 6.1.1.4'
F F 0.0171 0.0103 'International Tables Vol C Tables 4.2.6.8 and 6.1.1.4'
S S 0.1246 0.1234 'International Tables Vol C Tables 4.2.6.8 and 6.1.1.4'
Sb Sb -0.5866 1.5461 'International Tables Vol C Tables 4.2.6.8 and 6.1.1.4'

loop_
_geom_angle_atom_site_label_1
_geom_angle_atom_site_label_2
_geom_angle_atom_site_label_3
_geom_angle
F1 Sb1 F2 179.1(3)
F1 Sb1 F3 89.3(3)
F2 Sb1 F3 90.1(2)
F1 Sb1 F6 88.5(3)
F2 Sb1 F6 90.7(3)
F3 Sb1 F6 91.2(2)
F1 Sb1 F4 90.6(3)
F2 Sb1 F4 89.9(2)
F3 Sb1 F4 179.2(3)
F6 Sb1 F4 88.0(2)
F1 Sb1 F5 90.6(3)
F2 Sb1 F5 90.1(3)
F3 Sb1 F5 90.3(2)
F6 Sb1 F5 178.2(2)
F4 Sb1 F5 90.4(2)
F11 Sb2 F8 89.8(2)
F11 Sb2 F12 178.9(2)
F8 Sb2 F12 89.5(2)
F11 Sb2 F7 91.2(2)
F8 Sb2 F7 178.89(19)
F12 Sb2 F7 89.5(2)
F11 Sb2 F10 90.53(19)
F8 Sb2 F10 89.2(2)
F12 Sb2 F10 90.31(18)
F7 Sb2 F10 90.2(2)
F11 Sb2 F9 89.54(19)
F8 Sb2 F9 90.6(2)
F12 Sb2 F9 89.6(2)
F7 Sb2 F9 90.0(2)
F10 Sb2 F9 179.8(3)
C9 S1 C12 90.7(4)
C24 O1 C27 120.4(9)
C31 O2 C34 124.6(11)
C31 O2 C34' 127.4(11)
C34 O2 C34' 108.0(12)
C38 O3 C41 116.6(7)
C45 O4 C48 123.7(14)
C45 O4 C48' 138.8(18)
C48 O4 C48' 97.0(15)
C10 O5 C49 114.8(6)
C11 O6 C53' 127.3(8)
C11 O6 C53 122.4(10)
C1 N1 C21 119.9(7)
C1 N1 C28 121.6(7)
C21 N1 C28 118.4(7)
C18 N2 C35 120.9(7)
C18 N2 C42 121.0(7)
C35 N2 C42 118.1(7)
N1 C1 C6 119.3(7)
N1 C1 C2 120.5(8)
C6 C1 C2 120.2(8)
C3 C2 C1 118.2(8)
C4 C3 C2 123.2(8)
C3 C4 C5 117.8(8)
C3 C4 C7 120.2(8)
C5 C4 C7 122.1(8)
C6 C5 C4 122.2(8)
C5 C6 C1 118.4(8)
C8 C7 C4 128.1(8)
C9 C8 C7 124.8(8)
C8 C9 C10 126.9(8)
C8 C9 S1 121.8(7)
C10 C9 S1 111.3(6)
O5 C10 C11 125.8(8)
O5 C10 C9 120.7(7)
C11 C10 C9 113.5(8)
O6 C11 C10 130.2(8)
O6 C11 C12 116.4(7)
C10 C11 C12 113.3(8)
C13 C12 C11 126.3(8)
C13 C12 S1 122.6(7)
C11 C12 S1 111.1(6)
C12 C13 C14 123.8(8)
C13 C14 C15 126.2(8)
C16 C15 C14 118.8(8)
C16 C15 C20 118.7(8)
C14 C15 C20 122.6(9)
C17 C16 C15 120.6(8)
C16 C17 C18 119.7(8)
N2 C18 C19 120.6(8)
N2 C18 C17 119.1(8)
C19 C18 C17 120.3(8)
C20 C19 C18 119.8(8)
C19 C20 C15 121.0(8)
C26 C21 C22 117.3(8)
C26 C21 N1 120.5(8)
C22 C21 N1 122.3(8)
C23 C22 C21 120.8(8)
C22 C23 C24 121.0(8)
O1 C24 C25 123.6(10)
O1 C24 C23 116.7(9)
C25 C24 C23 119.6(10)
C24 C25 C26 119.6(9)
C25 C26 C21 121.6(8)
C33 C28 C29 119.3(9)
C33 C28 N1 123.2(8)
C29 C28 N1 117.4(8)
C30 C29 C28 118.8(9)
C31 C30 C29 119.0(9)
C32 C31 C30 121.4(10)
C32 C31 O2 121.1(10)
C30 C31 O2 117.4(9)
C31 C32 C33 120.1(9)
C28 C33 C32 121.2(9)
C36 C35 C40 117.1(9)
C36 C35 N2 122.4(8)
C40 C35 N2 120.5(8)
C37 C36 C35 122.6(9)
C36 C37 C38 120.9(10)
O3 C38 C37 126.6(9)
O3 C38 C39 116.1(9)
C37 C38 C39 117.2(10)
C40 C39 C38 120.8(9)
C39 C40 C35 121.2(9)
C43 C42 C47 121.7(9)
C43 C42 N2 121.1(8)
C47 C42 N2 117.1(8)
C42 C43 C44 119.6(10)
C43 C44 C45 120.3(11)
O4 C45 C44 116.5(12)
O4 C45 C46 123.3(11)
C44 C45 C46 120.2(11)
C47 C46 C45 119.8(10)
C46 C47 C42 118.2(10)
O5 C49 C50 107.9(7)
C49 C50 C51 113.5(8)
C52 C51 C50 113.3(8)
O6 C53 C54 110.2(18)
C53 C54 C55 92.3(19)
C56 C55 C54 113.9(19)
O6 C53' C54' 98.7(15)
C53' C54' C55' 129(2)
C54' C55' C56' 111(2)

loop_
_geom_bond_atom_site_label_1
_geom_bond_atom_site_label_2
_geom_bond_distance
Sb1 F1 1.850(6)
Sb1 F2 1.861(5)
Sb1 F3 1.863(5)
Sb1 F6 1.867(5)
Sb1 F4 1.868(5)
Sb1 F5 1.895(5)
Sb2 F11 1.860(4)
Sb2 F8 1.863(4)
Sb2 F12 1.878(4)
Sb2 F7 1.880(4)
Sb2 F10 1.884(4)
Sb2 F9 1.887(4)
S1 C9 1.747(8)
S1 C12 1.765(8)
O1 C24 1.365(11)
O1 C27 1.422(11)
O2 C31 1.383(11)
O2 C34 1.407(13)
O2 C34' 1.415(13)
O3 C38 1.352(11)
O3 C41 1.428(11)
O4 C45 1.370(13)
O4 C48 1.404(13)
O4 C48' 1.414(15)
O5 C10 1.377(9)
O5 C49 1.428(10)
O6 C11 1.330(9)
O6 C53' 1.444(15)
O6 C53 1.452(15)
N1 C1 1.385(10)
N1 C21 1.418(10)
N1 C28 1.442(10)
N2 C18 1.382(10)
N2 C35 1.416(11)
N2 C42 1.442(10)
C1 C6 1.404(10)
C1 C2 1.412(10)
C2 C3 1.377(11)
C3 C4 1.371(11)
C4 C5 1.389(11)
C4 C7 1.402(11)
C5 C6 1.388(11)
C7 C8 1.387(10)
C8 C9 1.372(11)
C9 C10 1.409(11)
C10 C11 1.382(11)
C11 C12 1.402(11)
C12 C13 1.380(10)
C13 C14 1.387(10)
C14 C15 1.405(11)
C15 C16 1.396(11)
C15 C20 1.428(11)
C16 C17 1.382(10)
C17 C18 1.417(11)
C18 C19 1.392(10)
C19 C20 1.366(11)
C21 C26 1.395(11)
C21 C22 1.416(11)
C22 C23 1.344(10)
C23 C24 1.396(12)
C24 C25 1.376(13)
C25 C26 1.379(12)
C28 C33 1.349(11)
C28 C29 1.408(11)
C29 C30 1.395(12)
C30 C31 1.372(13)
C31 C32 1.343(12)
C32 C33 1.367(11)
C35 C36 1.388(11)
C35 C40 1.405(11)
C36 C37 1.337(12)
C37 C38 1.401(12)
C38 C39 1.421(12)
C39 C40 1.349(10)
C42 C43 1.360(12)
C42 C47 1.407(12)
C43 C44 1.373(12)
C44 C45 1.379(14)
C45 C46 1.399(14)
C46 C47 1.377(13)
C49 C50 1.495(14)
C50 C51 1.520(13)
C51 C52 1.509(14)
C53 C54 1.502(17)
C54 C55 1.519(18)
C55 C56 1.518(18)
C53' C54' 1.505(17)
C54' C55' 1.519(18)
C55' C56' 1.520(18)

loop_
_geom_torsion_atom_site_label_1
_geom_torsion_atom_site_label_2
_geom_torsion_atom_site_label_3
_geom_torsion_atom_site_label_4
_geom_torsion
C21 N1 C1 C6 166.0(7)
C28 N1 C1 C6 -10.8(10)
C21 N1 C1 C2 -15.5(10)
C28 N1 C1 C2 167.7(7)
N1 C1 C2 C3 -178.7(7)
C6 C1 C2 C3 -0.2(11)
C1 C2 C3 C4 -1.5(12)
C2 C3 C4 C5 3.3(12)
C2 C3 C4 C7 -177.1(8)
C3 C4 C5 C6 -3.6(12)
C7 C4 C5 C6 176.8(8)
C4 C5 C6 C1 2.0(12)
N1 C1 C6 C5 178.5(7)
C2 C1 C6 C5 0.0(11)
C3 C4 C7 C8 -170.8(8)
C5 C4 C7 C8 8.8(14)
C4 C7 C8 C9 -176.0(8)
C7 C8 C9 C10 -179.1(9)
C7 C8 C9 S1 1.4(13)
C12 S1 C9 C8 -178.8(7)
C12 S1 C9 C10 1.6(8)
C49 O5 C10 C11 102.2(10)
C49 O5 C10 C9 -81.6(10)
C8 C9 C10 O5 1.3(15)
S1 C9 C10 O5 -179.1(6)
C8 C9 C10 C11 178.0(9)
S1 C9 C10 C11 -2.5(11)
C53' O6 C11 C10 -10.0(18)
C53 O6 C11 C10 15(2)
C53' O6 C11 C12 173.0(12)
C53 O6 C11 C12 -161.9(16)
O5 C10 C11 O6 1.5(16)
C9 C10 C11 O6 -175.0(9)
O5 C10 C11 C12 178.6(8)
C9 C10 C11 C12 2.1(12)
O6 C11 C12 C13 -3.1(14)
C10 C11 C12 C13 179.4(8)
O6 C11 C12 S1 176.7(6)
C10 C11 C12 S1 -0.9(10)
C9 S1 C12 C13 179.3(7)
C9 S1 C12 C11 -0.5(7)
C11 C12 C13 C14 -173.5(8)
S1 C12 C13 C14 6.8(12)
C12 C13 C14 C15 -178.1(8)
C13 C14 C15 C16 -169.1(7)
C13 C14 C15 C20 11.2(13)
C14 C15 C16 C17 -179.5(7)
C20 C15 C16 C17 0.2(12)
C15 C16 C17 C18 0.3(12)
C35 N2 C18 C19 163.4(7)
C42 N2 C18 C19 -13.8(11)
C35 N2 C18 C17 -15.6(11)
C42 N2 C18 C17 167.1(7)
C16 C17 C18 N2 178.2(7)
C16 C17 C18 C19 -0.9(11)
N2 C18 C19 C20 -178.2(7)
C17 C18 C19 C20 0.9(11)
C18 C19 C20 C15 -0.4(12)
C16 C15 C20 C19 -0.2(12)
C14 C15 C20 C19 179.5(8)
C1 N1 C21 C26 125.2(8)
C28 N1 C21 C26 -57.9(10)
C1 N1 C21 C22 -54.3(10)
C28 N1 C21 C22 122.6(8)
C26 C21 C22 C23 -2.5(11)
N1 C21 C22 C23 177.0(7)
C21 C22 C23 C24 0.1(12)
C27 O1 C24 C25 -13.1(15)
C27 O1 C24 C23 169.2(9)
C22 C23 C24 O1 179.4(8)
C22 C23 C24 C25 1.6(14)
O1 C24 C25 C26 -178.5(9)
C23 C24 C25 C26 -0.9(15)
C24 C25 C26 C21 -1.6(14)
C22 C21 C26 C25 3.2(12)
N1 C21 C26 C25 -176.3(8)
C1 N1 C28 C33 -52.1(11)
C21 N1 C28 C33 131.1(8)
C1 N1 C28 C29 130.8(8)
C21 N1 C28 C29 -46.0(10)
C33 C28 C29 C30 4.0(12)
N1 C28 C29 C30 -178.9(8)
C28 C29 C30 C31 -3.9(13)
C29 C30 C31 C32 2.7(14)
C29 C30 C31 O2 178.7(8)
C34 O2 C31 C32 0.3(16)
C34' O2 C31 C32 178.3(12)
C34 O2 C31 C30 -175.7(11)
C34' O2 C31 C30 2.3(16)
C30 C31 C32 C33 -1.5(14)
O2 C31 C32 C33 -177.3(8)
C29 C28 C33 C32 -2.7(13)
N1 C28 C33 C32 -179.7(7)
C31 C32 C33 C28 1.5(13)
C18 N2 C35 C36 126.9(8)
C42 N2 C35 C36 -55.8(11)
C18 N2 C35 C40 -52.3(11)
C42 N2 C35 C40 125.0(8)
C40 C35 C36 C37 3.3(12)
N2 C35 C36 C37 -175.9(8)
C35 C36 C37 C38 -0.9(14)
C41 O3 C38 C37 -15.7(14)
C41 O3 C38 C39 168.2(7)
C36 C37 C38 O3 -178.6(9)
C36 C37 C38 C39 -2.5(13)
O3 C38 C39 C40 179.9(8)
C37 C38 C39 C40 3.4(13)
C38 C39 C40 C35 -1.0(13)
C36 C35 C40 C39 -2.3(12)
N2 C35 C40 C39 176.9(7)
C18 N2 C42 C43 -51.9(11)
C35 N2 C42 C43 130.8(9)
C18 N2 C42 C47 129.9(8)
C35 N2 C42 C47 -47.4(11)
C47 C42 C43 C44 -2.0(14)
N2 C42 C43 C44 179.8(8)
C42 C43 C44 C45 1.1(14)
C48 O4 C45 C44 175.0(11)
C48' O4 C45 C44 5(3)
C48 O4 C45 C46 -3.3(16)
C48' O4 C45 C46 -174(2)
C43 C44 C45 O4 -179.6(8)
C43 C44 C45 C46 -1.2(15)
O4 C45 C46 C47 -179.5(8)
C44 C45 C46 C47 2.2(15)
C45 C46 C47 C42 -3.0(14)
C43 C42 C47 C46 3.0(13)
N2 C42 C47 C46 -178.7(8)
C10 O5 C49 C50 173.3(7)
O5 C49 C50 C51 62.0(10)
C49 C50 C51 C52 69.4(12)
C11 O6 C53 C54 174.1(14)
C53' O6 C53 C54 -76(3)
O6 C53 C54 C55 -101(2)
C53 C54 C55 C56 -54(3)
C11 O6 C53' C54' 150.8(14)
C53 O6 C53' C54' 66(4)
O6 C53' C54' C55' -38(3)
C53' C54' C55' C56' -75(4)
